data_4344399
loop_
_publ_author_name
'Wu, Bing'
'Gramigna, Kathryn M.'
'Bezpalko, Mark W.'
'Foxman, Bruce M.'
'Thomas, Christine M.'

_publ_section_title
;
 Heterobimetallic Ti/Co Complexes That Promote Catalytic N-N Bond
 Cleavage.
;
_journal_issue 22
_journal_name_full 'Inorganic chemistry'
_journal_page_first 10909
_journal_page_last 10917
_journal_paper_doi 10.1021/acs.inorgchem.5b01962
_journal_volume 54
_journal_year 2015
_chemical_formula_moiety 'C46 H77 Co1 N3 O1 P3 Ti1'
_chemical_formula_sum 'C46 H77 Co N3 O P3 Ti'
_chemical_formula_weight 887.89
_space_group_IT_number 2
_symmetry_cell_setting triclinic
_symmetry_space_group_name_Hall '-P 1'
_symmetry_space_group_name_H-M 'P -1'
_atom_sites_solution_hydrogens difmap
_atom_sites_solution_primary direct
_audit_creation_date 2014-02-25
_audit_creation_method CRYSTALS_ver_14.43
_cell_angle_alpha 114.859(3)
_cell_angle_beta 95.714(4)
_cell_angle_gamma 96.367(4)
_cell_formula_units_Z 4
_cell_length_a 10.2861(7)
_cell_length_b 22.3494(15)
_cell_length_c 23.0140(16)
_cell_measurement_reflns_used 9996
_cell_measurement_temperature 120
_cell_measurement_theta_max 28
_cell_measurement_theta_min 2
_cell_volume 4707.7(6)
_computing_cell_refinement 'Apex2 (Bruker AXS, 2006)'
_computing_data_collection 'Apex2 (Bruker AXS, 2006)'
_computing_data_reduction 'Apex2 (Bruker AXS, 2006)'
_computing_molecular_graphics 'CAMERON (Watkin et al., 1996)'
_computing_publication_material 'CRYSTALS (Betteridge et al., 2003)'
_computing_structure_refinement 'CRYSTALS (Betteridge et al., 2003)'
_computing_structure_solution 'SIR92 (Altomare et al., 1994)'
_diffrn_ambient_temperature 120
_diffrn_measured_fraction_theta_full 0.999
_diffrn_measured_fraction_theta_max 0.994
_diffrn_measurement_device Area
_diffrn_measurement_device_type 'Bruker Kappa Apex2'
_diffrn_measurement_method '\f & \w scans'
_diffrn_radiation_monochromator graphite
_diffrn_radiation_type 'Mo K\a'
_diffrn_radiation_wavelength 0.71073
_diffrn_reflns_av_R_equivalents 0.052
_diffrn_reflns_limit_h_max 13
_diffrn_reflns_limit_h_min -13
_diffrn_reflns_limit_k_max 29
_diffrn_reflns_limit_k_min -28
_diffrn_reflns_limit_l_max 30
_diffrn_reflns_limit_l_min -30
_diffrn_reflns_number 82034
_diffrn_reflns_theta_full 27.481
_diffrn_reflns_theta_max 28.042
_diffrn_reflns_theta_min 1.701
_diffrn_standards_number 0
_exptl_absorpt_coefficient_mu 0.660
_exptl_absorpt_correction_T_max 0.92
_exptl_absorpt_correction_T_min 0.85
_exptl_absorpt_correction_type numerical
_exptl_absorpt_process_details
; 
 Analytical Absorption (De Meulenaer & Tompa, 1965) 
;
_exptl_crystal_colour green
_exptl_crystal_density_diffrn 1.253
_exptl_crystal_density_method 'not measured'
_exptl_crystal_description prism
_exptl_crystal_F_000 1904
_exptl_crystal_size_max 0.330
_exptl_crystal_size_mid 0.240
_exptl_crystal_size_min 0.130
_refine_diff_density_max 1.21
_refine_diff_density_min -0.76
_refine_ls_extinction_method None
_refine_ls_goodness_of_fit_ref 1.0000
_refine_ls_hydrogen_treatment constr
_refine_ls_matrix_type full
_refine_ls_number_parameters 987
_refine_ls_number_reflns 22714
_refine_ls_number_restraints 0
_refine_ls_R_factor_all 0.0691
_refine_ls_R_factor_gt 0.0382
_refine_ls_shift/su_max 0.0034300
_refine_ls_shift/su_mean 0.0001937
_refine_ls_structure_factor_coef Fsqd
_refine_ls_weighting_details
;
 Method= Modified Sheldrick 
 w=1/[\s^2^(F^2^) + ( 0.03P)^2^ + 3.82P] 
 ,where P=(max(Fo^2^,0) + 2Fc^2^)/3 
;
_refine_ls_weighting_scheme calc
_refine_ls_wR_factor_all 0.0926
_refine_ls_wR_factor_gt 0.0803
_refine_ls_wR_factor_ref 0.0926
_reflns_limit_h_max 13
_reflns_limit_h_min -13
_reflns_limit_k_max 26
_reflns_limit_k_min -29
_reflns_limit_l_max 30
_reflns_limit_l_min 0
_reflns_number_gt 15270
_reflns_number_total 22714
_reflns_threshold_expression I>2.0\s(I)
_oxford_diffrn_Wilson_B_factor 1.14
_oxford_diffrn_Wilson_scale 194.51
_oxford_refine_ls_r_factor_ref 0.0691
_oxford_refine_ls_scale 0.072066(7)
_oxford_reflns_number_all 22714
_oxford_reflns_threshold_expression_ref I>-10.0\s(I)
_oxford_structure_analysis_title 'bw_306_0m in P-1'
_cod_data_source_file ic5b01962_si_002.cif
_cod_data_source_block 5
_cod_depositor_comments 'Adding full bibliography for 4344395--4344402.cif.'
_cod_original_sg_symbol_Hall '-P 1 '
_cod_original_sg_symbol_H-M 'P -1 '
_cod_original_formula_sum 'C46 H77 Co1 N3 O1 P3 Ti1'
_cod_database_code 4344399

loop_
_symmetry_equiv_pos_as_xyz
x,y,z
-x,-y,-z

loop_
_atom_site_label
_atom_site_type_symbol
_atom_site_fract_x
_atom_site_fract_y
_atom_site_fract_z
_atom_site_U_iso_or_equiv
_atom_site_occupancy
_atom_site_adp_type
_atom_site_refinement_flags_posn
_atom_site_refinement_flags_occupancy
_atom_site_disorder_assembly
_atom_site_disorder_group
Co1 Co 0.59097(3) 0.489846(13) 0.755289(13) 0.0121 1.0000 Uani . . . .
Co101 Co 1.40433(3) 0.996360(13) 0.741712(13) 0.0126 1.0000 Uani . . . .
Ti1 Ti 0.78974(4) 0.492811(18) 0.766327(17) 0.0118 1.0000 Uani . . . .
Ti101 Ti 1.20452(4) 0.989948(18) 0.730217(18) 0.0121 1.0000 Uani . . . .
P1 P 0.66185(5) 0.59374(3) 0.83453(3) 0.0142 1.0000 Uani . . . .
P2 P 0.62700(5) 0.47910(3) 0.65740(3) 0.0135 1.0000 Uani . . . .
P3 P 0.60340(5) 0.40048(3) 0.77501(3) 0.0149 1.0000 Uani . . . .
P101 P 1.34112(6) 0.88927(3) 0.66898(3) 0.0195 1.0000 Uani . . . .
P102 P 1.38074(5) 1.07555(3) 0.70832(3) 0.0147 1.0000 Uani . . . .
P103 P 1.37142(5) 1.01771(3) 0.84251(3) 0.0134 1.0000 Uani . . . .
O1 O 1.01160(14) 0.47892(7) 0.76401(7) 0.0173 1.0000 Uani . . . .
O101 O 0.97972(14) 0.99750(7) 0.72908(7) 0.0176 1.0000 Uani . . . .
N1 N 0.82317(17) 0.58927(8) 0.83260(9) 0.0165 1.0000 Uani . . . .
N2 N 0.78497(17) 0.47042(9) 0.67044(8) 0.0156 1.0000 Uani . . . .
N3 N 0.76849(17) 0.41917(8) 0.79657(9) 0.0154 1.0000 Uani . . . .
N101 N 1.17949(18) 0.89164(9) 0.67250(9) 0.0183 1.0000 Uani . . . .
N102 N 1.21600(17) 1.05351(9) 0.68761(9) 0.0160 1.0000 Uani . . . .
N103 N 1.21124(17) 1.02155(9) 0.82744(8) 0.0153 1.0000 Uani . . . .
C1 C 0.9422(2) 0.63500(10) 0.86523(10) 0.0159 1.0000 Uani . . . .
C2 C 1.0099(2) 0.63758(11) 0.92201(11) 0.0196 1.0000 Uani . . . .
C3 C 1.1339(2) 0.67734(11) 0.95064(11) 0.0230 1.0000 Uani . . . .
C4 C 1.2065(3) 0.67867(14) 1.01151(12) 0.0358 1.0000 Uani . . . .
C5 C 1.1898(2) 0.71507(11) 0.92147(11) 0.0239 1.0000 Uani . . . .
C6 C 1.1236(2) 0.71491(11) 0.86601(12) 0.0225 1.0000 Uani . . . .
C7 C 1.1819(3) 0.75849(12) 0.83641(14) 0.0338 1.0000 Uani . . . .
C8 C 1.0005(2) 0.67406(10) 0.83787(11) 0.0189 1.0000 Uani . . . .
C9 C 0.6346(2) 0.61356(11) 0.91910(10) 0.0212 1.0000 Uani . . . .
C10 C 0.6965(3) 0.68204(12) 0.97333(12) 0.0323 1.0000 Uani . . . .
C11 C 0.4873(2) 0.59729(14) 0.92210(12) 0.0312 1.0000 Uani . . . .
C12 C 0.6236(2) 0.66527(10) 0.81798(11) 0.0181 1.0000 Uani . . . .
C13 C 0.7032(2) 0.73529(11) 0.85949(12) 0.0263 1.0000 Uani . . . .
C14 C 0.4750(2) 0.66820(12) 0.81419(12) 0.0256 1.0000 Uani . . . .
C15 C 0.8871(2) 0.47647(11) 0.63544(10) 0.0176 1.0000 Uani . . . .
C16 C 0.9717(2) 0.53726(11) 0.65651(11) 0.0204 1.0000 Uani . . . .
C17 C 1.0719(2) 0.54472(13) 0.62224(12) 0.0251 1.0000 Uani . . . .
C18 C 1.1622(3) 0.61121(14) 0.64699(14) 0.0373 1.0000 Uani . . . .
C19 C 1.0868(2) 0.49027(13) 0.56673(12) 0.0279 1.0000 Uani . . . .
C20 C 1.0065(2) 0.42862(13) 0.54551(11) 0.0262 1.0000 Uani . . . .
C21 C 1.0279(3) 0.36927(15) 0.48609(13) 0.0420 1.0000 Uani . . . .
C22 C 0.9084(2) 0.42180(12) 0.58052(11) 0.0216 1.0000 Uani . . . .
C23 C 0.6314(2) 0.55290(11) 0.63894(10) 0.0171 1.0000 Uani . . . .
C24 C 0.6794(2) 0.54766(12) 0.57623(11) 0.0242 1.0000 Uani . . . .
C25 C 0.5006(2) 0.58009(12) 0.64460(12) 0.0234 1.0000 Uani . . . .
C26 C 0.5316(2) 0.40588(11) 0.58379(10) 0.0188 1.0000 Uani . . . .
C27 C 0.5728(2) 0.38601(13) 0.51698(11) 0.0288 1.0000 Uani . . . .
C28 C 0.3849(2) 0.41172(12) 0.57965(12) 0.0256 1.0000 Uani . . . .
C29 C 0.8552(2) 0.39404(11) 0.82807(10) 0.0167 1.0000 Uani . . . .
C30 C 0.8481(2) 0.32600(11) 0.81316(11) 0.0187 1.0000 Uani . . . .
C31 C 0.9436(2) 0.30357(11) 0.84236(12) 0.0227 1.0000 Uani . . . .
C32 C 0.9363(3) 0.23021(12) 0.82465(14) 0.0335 1.0000 Uani . . . .
C33 C 1.0471(2) 0.34997(12) 0.88840(11) 0.0234 1.0000 Uani . . . .
C34 C 1.0551(2) 0.41803(12) 0.90577(11) 0.0219 1.0000 Uani . . . .
C35 C 1.1650(3) 0.46840(13) 0.95721(12) 0.0324 1.0000 Uani . . . .
C36 C 0.9594(2) 0.43912(11) 0.87556(10) 0.0187 1.0000 Uani . . . .
C37 C 0.5625(2) 0.31364(10) 0.70642(11) 0.0188 1.0000 Uani . . . .
C38 C 0.6682(2) 0.30137(11) 0.66256(11) 0.0227 1.0000 Uani . . . .
C39 C 0.4250(2) 0.30185(11) 0.66761(12) 0.0251 1.0000 Uani . . . .
C40 C 0.5369(2) 0.38349(11) 0.83991(12) 0.0239 1.0000 Uani . . . .
C41 C 0.5938(3) 0.43856(14) 0.90676(12) 0.0331 1.0000 Uani . . . .
C42 C 0.3862(3) 0.37232(16) 0.83081(14) 0.0452 1.0000 Uani . . . .
C43 C 1.1411(2) 0.51868(12) 0.79352(12) 0.0254 1.0000 Uani . . . .
C44 C 1.2317(2) 0.48969(12) 0.74400(12) 0.0275 1.0000 Uani . . . .
C45 C 1.1595(2) 0.41949(12) 0.69854(12) 0.0251 1.0000 Uani . . . .
C46 C 1.0344(2) 0.41117(11) 0.72618(11) 0.0210 1.0000 Uani . . . .
C101 C 1.0637(2) 0.84240(10) 0.64481(11) 0.0189 1.0000 Uani . . . .
C102 C 1.0129(2) 0.80960(11) 0.67969(11) 0.0219 1.0000 Uani . . . .
C103 C 0.8907(2) 0.76733(11) 0.65764(12) 0.0257 1.0000 Uani . . . .
C104 C 0.8394(3) 0.73207(13) 0.69602(14) 0.0350 1.0000 Uani . . . .
C105 C 0.8179(2) 0.75885(11) 0.59995(12) 0.0256 1.0000 Uani . . . .
C106 C 0.8661(2) 0.78972(12) 0.56331(12) 0.0272 1.0000 Uani . . . .
C107 C 0.7882(3) 0.77875(14) 0.49968(13) 0.0402 1.0000 Uani . . . .
C108 C 0.9895(2) 0.83115(11) 0.58625(11) 0.0241 1.0000 Uani . . . .
C109 C 1.3881(3) 0.82327(15) 0.69640(17) 0.0200(7) 0.744(4) Uiso . P 1 1
C110 C 1.3213(3) 0.75145(16) 0.65185(16) 0.0273(8) 0.744(4) Uiso . P 1 1
C111 C 1.5375(3) 0.82657(18) 0.71174(18) 0.0334(9) 0.744(4) Uiso . P 1 1
C112 C 1.3577(4) 0.8476(2) 0.58383(19) 0.0209(9) 0.608(4) Uiso . P 1 3
C113 C 1.3096(4) 0.8875(2) 0.5489(2) 0.0253(10) 0.608(4) Uiso . P 1 3
C114 C 1.4915(5) 0.8309(2) 0.5691(2) 0.0386(12) 0.608(4) Uiso . P 1 3
C115 C 1.1233(2) 1.07117(11) 0.65142(10) 0.0172 1.0000 Uani . . . .
C116 C 1.0233(2) 1.02041(11) 0.60595(10) 0.0190 1.0000 Uani . . . .
C117 C 0.9217(2) 1.03382(12) 0.57162(11) 0.0226 1.0000 Uani . . . .
C118 C 0.8166(2) 0.97726(13) 0.52333(12) 0.0295 1.0000 Uani . . . .
C119 C 0.9192(2) 1.09987(13) 0.58236(12) 0.0258 1.0000 Uani . . . .
C120 C 1.0179(2) 1.15159(12) 0.62612(12) 0.0233 1.0000 Uani . . . .
C121 C 1.0130(3) 1.22334(13) 0.63915(14) 0.0340 1.0000 Uani . . . .
C122 C 1.1194(2) 1.13670(11) 0.65992(11) 0.0193 1.0000 Uani . . . .
C123 C 1.4515(2) 1.07025(11) 0.63525(11) 0.0214 1.0000 Uani . . . .
C124 C 1.4387(3) 1.12527(12) 0.61424(12) 0.0282 1.0000 Uani . . . .
C125 C 1.5959(3) 1.0596(2) 0.64021(18) 0.0651 1.0000 Uani . . . .
C126 C 1.4174(2) 1.16701(10) 0.76433(11) 0.0197 1.0000 Uani . . . .
C127 C 1.3199(2) 1.18513(11) 0.81265(11) 0.0249 1.0000 Uani . . . .
C128 C 1.5609(2) 1.18619(12) 0.79908(13) 0.0320 1.0000 Uani . . . .
C129 C 1.1118(2) 1.02376(10) 0.86626(10) 0.0142 1.0000 Uani . . . .
C130 C 1.0890(2) 1.08405(11) 0.91310(10) 0.0179 1.0000 Uani . . . .
C131 C 0.9918(2) 1.08626(11) 0.95126(11) 0.0210 1.0000 Uani . . . .
C132 C 0.9667(3) 1.15218(13) 1.00060(13) 0.0362 1.0000 Uani . . . .
C133 C 0.9162(2) 1.02641(12) 0.94221(11) 0.0229 1.0000 Uani . . . .
C134 C 0.9342(2) 0.96527(11) 0.89440(11) 0.0205 1.0000 Uani . . . .
C135 C 0.8509(2) 0.90069(13) 0.88422(14) 0.0313 1.0000 Uani . . . .
C136 C 1.0312(2) 0.96485(11) 0.85667(11) 0.0180 1.0000 Uani . . . .
C137 C 1.4607(2) 1.09763(11) 0.91075(10) 0.0184 1.0000 Uani . . . .
C138 C 1.4267(2) 1.11916(13) 0.97917(11) 0.0282 1.0000 Uani . . . .
C139 C 1.6103(2) 1.10126(13) 0.91348(12) 0.0294 1.0000 Uani . . . .
C140 C 1.3778(2) 0.95083(11) 0.87037(10) 0.0190 1.0000 Uani . . . .
C141 C 1.3241(2) 0.95867(13) 0.93224(11) 0.0255 1.0000 Uani . . . .
C142 C 1.5156(2) 0.93204(13) 0.87237(12) 0.0295 1.0000 Uani . . . .
C143 C 0.8524(2) 0.95427(11) 0.70289(12) 0.0236 1.0000 Uani . . . .
C144 C 0.7637(2) 0.98546(12) 0.75297(12) 0.0238 1.0000 Uani . . . .
C145 C 0.8264(2) 1.05965(12) 0.78794(12) 0.0241 1.0000 Uani . . . .
C146 C 0.9496(2) 1.06472(11) 0.75788(11) 0.0213 1.0000 Uani . . . .
C209 C 1.3643(8) 0.8103(4) 0.6606(5) 0.0168(19) 0.256(4) Uiso . P 1 2
C210 C 1.3422(9) 0.8019(5) 0.7202(4) 0.024(2) 0.256(4) Uiso . P 1 2
C211 C 1.5072(10) 0.7995(5) 0.6486(5) 0.035(3) 0.256(4) Uiso . P 1 2
C212 C 1.3471(7) 0.8740(4) 0.5779(3) 0.0291(16) 0.392(4) Uiso . P 1 4
C213 C 1.2818(7) 0.8050(4) 0.5252(4) 0.0394(19) 0.392(4) Uiso . P 1 4
C214 C 1.4890(8) 0.8941(4) 0.5706(4) 0.052(2) 0.392(4) Uiso . P 1 4
H21 H 0.9716 0.6115 0.9408 0.0247 1.0000 Uiso R . . .
H41 H 1.1555 0.6900 1.0450 0.0555 1.0000 Uiso R . . .
H42 H 1.2312 0.6377 1.0046 0.0551 1.0000 Uiso R . . .
H43 H 1.2839 0.7096 1.0260 0.0548 1.0000 Uiso R . . .
H51 H 1.2743 0.7427 0.9409 0.0280 1.0000 Uiso R . . .
H71 H 1.1779 0.7346 0.7903 0.0510 1.0000 Uiso R . . .
H72 H 1.2727 0.7751 0.8549 0.0501 1.0000 Uiso R . . .
H73 H 1.1379 0.7966 0.8441 0.0509 1.0000 Uiso R . . .
H81 H 0.9542 0.6726 0.7991 0.0222 1.0000 Uiso R . . .
H91 H 0.6779 0.5811 0.9280 0.0247 1.0000 Uiso R . . .
H101 H 0.6965 0.6812 1.0146 0.0493 1.0000 Uiso R . . .
H102 H 0.6465 0.7157 0.9720 0.0485 1.0000 Uiso R . . .
H103 H 0.7870 0.6948 0.9698 0.0486 1.0000 Uiso R . . .
H111 H 0.4428 0.6320 0.9204 0.0456 1.0000 Uiso R . . .
H112 H 0.4776 0.5949 0.9629 0.0456 1.0000 Uiso R . . .
H113 H 0.4478 0.5542 0.8866 0.0455 1.0000 Uiso R . . .
H121 H 0.6438 0.6523 0.7742 0.0227 1.0000 Uiso R . . .
H131 H 0.7960 0.7344 0.8660 0.0389 1.0000 Uiso R . . .
H132 H 0.6890 0.7633 0.8380 0.0393 1.0000 Uiso R . . .
H133 H 0.6768 0.7553 0.9013 0.0388 1.0000 Uiso R . . .
H141 H 0.4543 0.6940 0.7913 0.0382 1.0000 Uiso R . . .
H142 H 0.4538 0.6882 0.8582 0.0376 1.0000 Uiso R . . .
H143 H 0.4247 0.6243 0.7909 0.0372 1.0000 Uiso R . . .
H161 H 0.9598 0.5733 0.6938 0.0242 1.0000 Uiso R . . .
H181 H 1.2222 0.6200 0.6855 0.0563 1.0000 Uiso R . . .
H182 H 1.2103 0.6105 0.6133 0.0562 1.0000 Uiso R . . .
H183 H 1.1103 0.6468 0.6559 0.0557 1.0000 Uiso R . . .
H191 H 1.1524 0.4955 0.5434 0.0326 1.0000 Uiso R . . .
H211 H 1.0597 0.3831 0.4556 0.0628 1.0000 Uiso R . . .
H212 H 0.9477 0.3379 0.4657 0.0623 1.0000 Uiso R . . .
H213 H 1.0903 0.3468 0.4979 0.0631 1.0000 Uiso R . . .
H221 H 0.8537 0.3798 0.5678 0.0257 1.0000 Uiso R . . .
H231 H 0.6997 0.5861 0.6741 0.0211 1.0000 Uiso R . . .
H241 H 0.6128 0.5200 0.5399 0.0365 1.0000 Uiso R . . .
H242 H 0.6963 0.5912 0.5782 0.0362 1.0000 Uiso R . . .
H243 H 0.7583 0.5286 0.5705 0.0365 1.0000 Uiso R . . .
H251 H 0.5166 0.6260 0.6507 0.0346 1.0000 Uiso R . . .
H252 H 0.4385 0.5542 0.6063 0.0348 1.0000 Uiso R . . .
H253 H 0.4641 0.5796 0.6819 0.0343 1.0000 Uiso R . . .
H261 H 0.5405 0.3691 0.5941 0.0223 1.0000 Uiso R . . .
H271 H 0.5320 0.3403 0.4879 0.0430 1.0000 Uiso R . . .
H272 H 0.6672 0.3899 0.5185 0.0437 1.0000 Uiso R . . .
H273 H 0.5432 0.4144 0.4981 0.0428 1.0000 Uiso R . . .
H281 H 0.3582 0.4271 0.6213 0.0382 1.0000 Uiso R . . .
H282 H 0.3683 0.4429 0.5624 0.0380 1.0000 Uiso R . . .
H283 H 0.3293 0.3693 0.5516 0.0379 1.0000 Uiso R . . .
H301 H 0.7770 0.2954 0.7829 0.0222 1.0000 Uiso R . . .
H321 H 1.0152 0.2207 0.8428 0.0497 1.0000 Uiso R . . .
H322 H 0.9217 0.2051 0.7788 0.0501 1.0000 Uiso R . . .
H323 H 0.8644 0.2150 0.8410 0.0494 1.0000 Uiso R . . .
H331 H 1.1120 0.3357 0.9082 0.0272 1.0000 Uiso R . . .
H351 H 1.1324 0.5038 0.9892 0.0499 1.0000 Uiso R . . .
H352 H 1.2144 0.4488 0.9780 0.0489 1.0000 Uiso R . . .
H353 H 1.2254 0.4877 0.9389 0.0496 1.0000 Uiso R . . .
H361 H 0.9651 0.4843 0.8865 0.0221 1.0000 Uiso R . . .
H371 H 0.5616 0.2830 0.7265 0.0226 1.0000 Uiso R . . .
H381 H 0.6380 0.2598 0.6243 0.0339 1.0000 Uiso R . . .
H382 H 0.7501 0.2994 0.6849 0.0323 1.0000 Uiso R . . .
H383 H 0.6824 0.3369 0.6496 0.0337 1.0000 Uiso R . . .
H391 H 0.4149 0.3384 0.6568 0.0366 1.0000 Uiso R . . .
H392 H 0.4127 0.2615 0.6277 0.0372 1.0000 Uiso R . . .
H393 H 0.3561 0.2960 0.6914 0.0373 1.0000 Uiso R . . .
H401 H 0.5681 0.3424 0.8364 0.0286 1.0000 Uiso R . . .
H411 H 0.5663 0.4256 0.9396 0.0506 1.0000 Uiso R . . .
H412 H 0.5588 0.4791 0.9122 0.0493 1.0000 Uiso R . . .
H413 H 0.6881 0.4474 0.9138 0.0503 1.0000 Uiso R . . .
H421 H 0.3568 0.4120 0.8315 0.0665 1.0000 Uiso R . . .
H422 H 0.3577 0.3653 0.8661 0.0668 1.0000 Uiso R . . .
H423 H 0.3489 0.3341 0.7906 0.0672 1.0000 Uiso R . . .
H431 H 1.1366 0.5648 0.8037 0.0310 1.0000 Uiso R . . .
H432 H 1.1723 0.5138 0.8333 0.0300 1.0000 Uiso R . . .
H441 H 1.2414 0.5156 0.7187 0.0345 1.0000 Uiso R . . .
H442 H 1.3189 0.4895 0.7641 0.0334 1.0000 Uiso R . . .
H451 H 1.2120 0.3861 0.6981 0.0302 1.0000 Uiso R . . .
H452 H 1.1378 0.4158 0.6552 0.0304 1.0000 Uiso R . . .
H461 H 1.0465 0.3895 0.7540 0.0252 1.0000 Uiso R . . .
H462 H 0.9591 0.3860 0.6926 0.0255 1.0000 Uiso R . . .
H1021 H 1.0630 0.8171 0.7194 0.0254 1.0000 Uiso R . . .
H1041 H 0.7452 0.7237 0.6882 0.0531 1.0000 Uiso R . . .
H1042 H 0.8682 0.6901 0.6835 0.0529 1.0000 Uiso R . . .
H1043 H 0.8695 0.7579 0.7410 0.0537 1.0000 Uiso R . . .
H1051 H 0.7342 0.7315 0.5856 0.0309 1.0000 Uiso R . . .
H1071 H 0.8032 0.8178 0.4924 0.0581 1.0000 Uiso R . . .
H1072 H 0.6953 0.7668 0.4972 0.0591 1.0000 Uiso R . . .
H1073 H 0.8159 0.7431 0.4646 0.0593 1.0000 Uiso R . . .
H1081 H 1.0206 0.8529 0.5619 0.0285 1.0000 Uiso R . . .
H1091 H 1.3575 0.8356 0.7385 0.0230 0.744(4) Uiso R P 1 1
H1101 H 1.3392 0.7236 0.6729 0.0408 0.744(4) Uiso R P 1 1
H1102 H 1.2274 0.7480 0.6421 0.0408 0.744(4) Uiso R P 1 1
H1103 H 1.3544 0.7357 0.6115 0.0400 0.744(4) Uiso R P 1 1
H1111 H 1.5555 0.8026 0.7377 0.0499 0.744(4) Uiso R P 1 1
H1112 H 1.5722 0.8086 0.6727 0.0490 0.744(4) Uiso R P 1 1
H1113 H 1.5817 0.8724 0.7359 0.0499 0.744(4) Uiso R P 1 1
H1121 H 1.2959 0.8040 0.5642 0.0266 0.608(4) Uiso R P 1 3
H1131 H 1.2380 0.9080 0.5673 0.0378 0.608(4) Uiso R P 1 3
H1132 H 1.3808 0.9212 0.5537 0.0377 0.608(4) Uiso R P 1 3
H1133 H 1.2815 0.8586 0.5039 0.0375 0.608(4) Uiso R P 1 3
H1141 H 1.5156 0.7987 0.5846 0.0589 0.608(4) Uiso R P 1 3
H1142 H 1.5528 0.8734 0.5895 0.0564 0.608(4) Uiso R P 1 3
H1143 H 1.4878 0.8132 0.5220 0.0592 0.608(4) Uiso R P 1 3
H1161 H 1.0247 0.9764 0.5986 0.0227 1.0000 Uiso R . . .
H1181 H 0.8545 0.9450 0.4899 0.0440 1.0000 Uiso R . . .
H1182 H 0.7680 0.9549 0.5441 0.0443 1.0000 Uiso R . . .
H1183 H 0.7542 0.9937 0.5019 0.0441 1.0000 Uiso R . . .
H1191 H 0.8493 1.1106 0.5594 0.0310 1.0000 Uiso R . . .
H1211 H 1.0984 1.2475 0.6453 0.0509 1.0000 Uiso R . . .
H1212 H 0.9743 1.2450 0.6769 0.0513 1.0000 Uiso R . . .
H1213 H 0.9621 1.2251 0.6029 0.0512 1.0000 Uiso R . . .
H1221 H 1.1843 1.1714 0.6892 0.0223 1.0000 Uiso R . . .
H1231 H 1.4020 1.0294 0.6002 0.0255 1.0000 Uiso R . . .
H1241 H 1.4663 1.1136 0.5728 0.0410 1.0000 Uiso R . . .
H1242 H 1.4968 1.1672 0.6458 0.0420 1.0000 Uiso R . . .
H1243 H 1.3479 1.1325 0.6100 0.0420 1.0000 Uiso R . . .
H1251 H 1.6033 1.0253 0.6542 0.0958 1.0000 Uiso R . . .
H1252 H 1.6488 1.1010 0.6706 0.0964 1.0000 Uiso R . . .
H1253 H 1.6213 1.0469 0.5975 0.0956 1.0000 Uiso R . . .
H1261 H 1.4054 1.1914 0.7380 0.0232 1.0000 Uiso R . . .
H1271 H 1.2332 1.1832 0.7912 0.0369 1.0000 Uiso R . . .
H1272 H 1.3119 1.1541 0.8320 0.0364 1.0000 Uiso R . . .
H1273 H 1.3493 1.2293 0.8464 0.0375 1.0000 Uiso R . . .
H1281 H 1.5777 1.2324 0.8296 0.0481 1.0000 Uiso R . . .
H1282 H 1.6213 1.1787 0.7685 0.0478 1.0000 Uiso R . . .
H1283 H 1.5752 1.1597 0.8228 0.0474 1.0000 Uiso R . . .
H1301 H 1.1406 1.1239 0.9182 0.0215 1.0000 Uiso R . . .
H1321 H 0.9100 1.1453 1.0282 0.0544 1.0000 Uiso R . . .
H1322 H 1.0460 1.1797 1.0286 0.0537 1.0000 Uiso R . . .
H1323 H 0.9258 1.1750 0.9790 0.0542 1.0000 Uiso R . . .
H1331 H 0.8529 1.0264 0.9686 0.0278 1.0000 Uiso R . . .
H1351 H 0.7792 0.8870 0.8494 0.0474 1.0000 Uiso R . . .
H1352 H 0.8147 0.9048 0.9221 0.0471 1.0000 Uiso R . . .
H1353 H 0.9035 0.8652 0.8735 0.0475 1.0000 Uiso R . . .
H1361 H 1.0457 0.9237 0.8253 0.0208 1.0000 Uiso R . . .
H1371 H 1.4369 1.1306 0.8965 0.0227 1.0000 Uiso R . . .
H1381 H 1.3321 1.1126 0.9784 0.0418 1.0000 Uiso R . . .
H1382 H 1.4658 1.0928 0.9994 0.0418 1.0000 Uiso R . . .
H1383 H 1.4627 1.1667 1.0064 0.0422 1.0000 Uiso R . . .
H1391 H 1.6579 1.1470 0.9374 0.0435 1.0000 Uiso R . . .
H1392 H 1.6322 1.0841 0.8707 0.0434 1.0000 Uiso R . . .
H1393 H 1.6423 1.0744 0.9342 0.0428 1.0000 Uiso R . . .
H1401 H 1.3207 0.9131 0.8359 0.0233 1.0000 Uiso R . . .
H1411 H 1.3096 0.9156 0.9329 0.0379 1.0000 Uiso R . . .
H1412 H 1.3873 0.9899 0.9697 0.0378 1.0000 Uiso R . . .
H1413 H 1.2405 0.9749 0.9344 0.0364 1.0000 Uiso R . . .
H1421 H 1.5529 0.9298 0.8345 0.0427 1.0000 Uiso R . . .
H1422 H 1.5740 0.9655 0.9105 0.0423 1.0000 Uiso R . . .
H1423 H 1.5107 0.8880 0.8729 0.0423 1.0000 Uiso R . . .
H1431 H 0.8191 0.9541 0.6610 0.0295 1.0000 Uiso R . . .
H1432 H 0.8630 0.9093 0.6972 0.0287 1.0000 Uiso R . . .
H1441 H 0.7640 0.9663 0.7837 0.0295 1.0000 Uiso R . . .
H1442 H 0.6737 0.9785 0.7308 0.0293 1.0000 Uiso R . . .
H1451 H 0.8509 1.0738 0.8337 0.0288 1.0000 Uiso R . . .
H1452 H 0.7678 1.0878 0.7809 0.0282 1.0000 Uiso R . . .
H1461 H 1.0240 1.0940 0.7899 0.0235 1.0000 Uiso R . . .
H1462 H 0.9320 1.0804 0.7243 0.0254 1.0000 Uiso R . . .
H2091 H 1.3013 0.7753 0.6232 0.0210 0.256(4) Uiso R P 1 2
H2101 H 1.2616 0.8172 0.7341 0.0380 0.256(4) Uiso R P 1 2
H2102 H 1.4152 0.8276 0.7545 0.0381 0.256(4) Uiso R P 1 2
H2103 H 1.3365 0.7552 0.7109 0.0381 0.256(4) Uiso R P 1 2
H2111 H 1.5166 0.7927 0.6052 0.0529 0.256(4) Uiso R P 1 2
H2112 H 1.5692 0.8376 0.6791 0.0527 0.256(4) Uiso R P 1 2
H2113 H 1.5262 0.7609 0.6541 0.0530 0.256(4) Uiso R P 1 2
H2121 H 1.2975 0.9058 0.5701 0.0340 0.392(4) Uiso R P 1 4
H2131 H 1.1963 0.7922 0.5340 0.0571 0.392(4) Uiso R P 1 4
H2132 H 1.2734 0.8075 0.4846 0.0571 0.392(4) Uiso R P 1 4
H2133 H 1.3371 0.7734 0.5247 0.0569 0.392(4) Uiso R P 1 4
H2141 H 1.5473 0.8696 0.5821 0.0684 0.392(4) Uiso R P 1 4
H2142 H 1.4917 0.8881 0.5270 0.0702 0.392(4) Uiso R P 1 4
H2143 H 1.5183 0.9402 0.5993 0.0702 0.392(4) Uiso R P 1 4

loop_
_atom_site_aniso_label
_atom_site_aniso_U_11
_atom_site_aniso_U_22
_atom_site_aniso_U_33
_atom_site_aniso_U_23
_atom_site_aniso_U_13
_atom_site_aniso_U_12
Co1 0.01014(14) 0.01126(14) 0.01371(14) 0.00415(11) 0.00245(11) 0.00241(10)
Co101 0.01146(14) 0.01290(14) 0.01280(14) 0.00475(11) 0.00325(11) 0.00210(11)
Ti1 0.01041(18) 0.01080(18) 0.01251(18) 0.00322(15) 0.00201(14) 0.00244(14)
Ti101 0.01086(18) 0.01205(18) 0.01240(18) 0.00436(15) 0.00246(14) 0.00124(14)
P1 0.0142(3) 0.0121(3) 0.0144(3) 0.0033(2) 0.0040(2) 0.0038(2)
P2 0.0109(3) 0.0147(3) 0.0130(3) 0.0040(2) 0.0017(2) 0.0033(2)
P3 0.0119(3) 0.0135(3) 0.0193(3) 0.0071(2) 0.0026(2) 0.0019(2)
P101 0.0174(3) 0.0139(3) 0.0221(3) 0.0019(2) 0.0096(2) 0.0016(2)
P102 0.0128(3) 0.0142(3) 0.0178(3) 0.0075(2) 0.0040(2) 0.0017(2)
P103 0.0104(3) 0.0163(3) 0.0119(3) 0.0044(2) 0.0021(2) 0.0022(2)
O1 0.0120(7) 0.0161(8) 0.0220(8) 0.0059(6) 0.0034(6) 0.0047(6)
O101 0.0127(7) 0.0172(8) 0.0223(8) 0.0075(7) 0.0043(6) 0.0031(6)
N1 0.0133(9) 0.0111(9) 0.0190(9) 0.0013(7) 0.0023(7) 0.0003(7)
N2 0.0111(9) 0.0217(9) 0.0133(9) 0.0061(8) 0.0028(7) 0.0058(7)
N3 0.0128(9) 0.0148(9) 0.0192(9) 0.0087(8) 0.0008(7) 0.0007(7)
N101 0.0151(9) 0.0126(9) 0.0215(10) 0.0021(8) 0.0044(8) 0.0006(7)
N102 0.0122(9) 0.0186(9) 0.0181(9) 0.0092(8) 0.0016(7) 0.0017(7)
N103 0.0106(9) 0.0214(9) 0.0139(9) 0.0071(8) 0.0033(7) 0.0033(7)
C1 0.0132(10) 0.0097(10) 0.0174(11) -0.0018(8) 0.0042(8) 0.0028(8)
C2 0.0179(11) 0.0174(11) 0.0181(11) 0.0024(9) 0.0045(9) 0.0025(9)
C3 0.0199(12) 0.0204(12) 0.0185(11) -0.0019(9) 0.0028(9) 0.0059(9)
C4 0.0238(13) 0.0468(17) 0.0245(13) 0.0057(12) -0.0037(11) 0.0048(12)
C5 0.0132(11) 0.0174(11) 0.0260(13) -0.0044(10) 0.0039(9) 0.0000(9)
C6 0.0207(12) 0.0123(10) 0.0299(13) 0.0023(10) 0.0128(10) 0.0054(9)
C7 0.0265(14) 0.0233(13) 0.0486(17) 0.0121(12) 0.0140(12) 0.0006(10)
C8 0.0187(11) 0.0156(11) 0.0196(11) 0.0038(9) 0.0046(9) 0.0062(9)
C9 0.0257(12) 0.0227(12) 0.0159(11) 0.0068(9) 0.0076(9) 0.0097(9)
C10 0.0418(16) 0.0295(14) 0.0192(12) 0.0028(11) 0.0048(11) 0.0131(12)
C11 0.0290(14) 0.0439(16) 0.0297(14) 0.0202(12) 0.0181(11) 0.0126(12)
C12 0.0187(11) 0.0140(10) 0.0202(11) 0.0050(9) 0.0056(9) 0.0055(8)
C13 0.0279(13) 0.0134(11) 0.0329(14) 0.0049(10) 0.0064(11) 0.0047(9)
C14 0.0210(12) 0.0242(12) 0.0342(14) 0.0133(11) 0.0070(10) 0.0090(10)
C15 0.0124(11) 0.0264(12) 0.0156(11) 0.0091(9) 0.0028(8) 0.0093(9)
C16 0.0160(11) 0.0258(12) 0.0172(11) 0.0057(10) 0.0053(9) 0.0082(9)
C17 0.0152(11) 0.0379(14) 0.0276(13) 0.0187(11) 0.0032(10) 0.0073(10)
C18 0.0209(13) 0.0449(17) 0.0494(18) 0.0242(14) 0.0085(12) 0.0008(12)
C19 0.0156(12) 0.0513(16) 0.0237(13) 0.0195(12) 0.0098(10) 0.0136(11)
C20 0.0200(12) 0.0410(15) 0.0171(12) 0.0090(11) 0.0045(9) 0.0182(11)
C21 0.0339(16) 0.0577(19) 0.0238(14) 0.0030(13) 0.0092(12) 0.0228(14)
C22 0.0161(11) 0.0265(12) 0.0192(11) 0.0065(10) 0.0009(9) 0.0080(9)
C23 0.0147(11) 0.0190(11) 0.0171(11) 0.0076(9) 0.0022(9) 0.0025(8)
C24 0.0250(13) 0.0294(13) 0.0232(12) 0.0158(11) 0.0044(10) 0.0055(10)
C25 0.0217(12) 0.0231(12) 0.0269(13) 0.0115(10) 0.0048(10) 0.0072(9)
C26 0.0190(11) 0.0174(11) 0.0155(11) 0.0036(9) -0.0003(9) 0.0032(9)
C27 0.0235(13) 0.0341(14) 0.0179(12) 0.0009(11) 0.0016(10) 0.0063(10)
C28 0.0176(12) 0.0272(13) 0.0232(12) 0.0049(10) -0.0009(10) -0.0019(9)
C29 0.0132(10) 0.0205(11) 0.0187(11) 0.0095(9) 0.0048(8) 0.0061(8)
C30 0.0135(10) 0.0188(11) 0.0229(12) 0.0089(9) 0.0013(9) 0.0015(8)
C31 0.0208(12) 0.0227(12) 0.0302(13) 0.0147(10) 0.0078(10) 0.0090(9)
C32 0.0276(14) 0.0253(13) 0.0522(17) 0.0209(13) 0.0017(12) 0.0101(11)
C33 0.0183(12) 0.0312(13) 0.0277(13) 0.0184(11) 0.0035(10) 0.0091(10)
C34 0.0173(11) 0.0286(13) 0.0184(11) 0.0094(10) 0.0016(9) 0.0032(9)
C35 0.0265(14) 0.0366(15) 0.0267(13) 0.0099(12) -0.0083(11) 0.0035(11)
C36 0.0190(11) 0.0171(11) 0.0175(11) 0.0052(9) 0.0023(9) 0.0032(9)
C37 0.0176(11) 0.0133(10) 0.0227(12) 0.0067(9) -0.0017(9) 0.0007(8)
C38 0.0217(12) 0.0168(11) 0.0233(12) 0.0032(10) 0.0008(10) 0.0039(9)
C39 0.0198(12) 0.0206(12) 0.0324(14) 0.0123(11) -0.0050(10) -0.0011(9)
C40 0.0279(13) 0.0181(11) 0.0304(13) 0.0131(10) 0.0115(10) 0.0057(10)
C41 0.0321(15) 0.0444(16) 0.0240(13) 0.0166(12) 0.0061(11) 0.0031(12)
C42 0.0296(15) 0.0564(19) 0.0340(16) 0.0077(14) 0.0137(12) -0.0113(13)
C43 0.0143(11) 0.0247(12) 0.0293(13) 0.0053(10) 0.0020(10) 0.0012(9)
C44 0.0141(11) 0.0319(14) 0.0340(14) 0.0118(11) 0.0040(10) 0.0040(10)
C45 0.0167(12) 0.0287(13) 0.0276(13) 0.0088(11) 0.0064(10) 0.0064(10)
C46 0.0173(11) 0.0159(11) 0.0270(12) 0.0055(10) 0.0065(9) 0.0051(9)
C101 0.0169(11) 0.0121(10) 0.0191(11) -0.0017(9) 0.0062(9) 0.0015(8)
C102 0.0223(12) 0.0167(11) 0.0218(12) 0.0030(9) 0.0067(10) 0.0031(9)
C103 0.0250(13) 0.0134(11) 0.0320(14) 0.0014(10) 0.0153(11) 0.0017(9)
C104 0.0332(15) 0.0284(14) 0.0421(16) 0.0140(12) 0.0141(12) -0.0018(11)
C105 0.0190(12) 0.0160(11) 0.0290(13) -0.0019(10) 0.0075(10) -0.0025(9)
C106 0.0243(13) 0.0199(12) 0.0229(13) -0.0040(10) 0.0043(10) 0.0014(10)
C107 0.0356(16) 0.0391(16) 0.0299(15) 0.0048(13) -0.0055(12) -0.0047(12)
C108 0.0261(13) 0.0193(12) 0.0200(12) 0.0016(10) 0.0080(10) 0.0012(9)
C115 0.0142(10) 0.0237(11) 0.0174(11) 0.0115(9) 0.0059(9) 0.0047(9)
C116 0.0166(11) 0.0227(11) 0.0188(11) 0.0104(9) 0.0053(9) 0.0007(9)
C117 0.0161(11) 0.0351(14) 0.0154(11) 0.0100(10) 0.0052(9) 0.0020(10)
C118 0.0196(12) 0.0422(15) 0.0215(12) 0.0100(11) 0.0019(10) 0.0018(11)
C119 0.0161(11) 0.0414(15) 0.0255(13) 0.0186(11) 0.0042(10) 0.0095(10)
C120 0.0210(12) 0.0304(13) 0.0283(13) 0.0190(11) 0.0106(10) 0.0109(10)
C121 0.0316(14) 0.0379(15) 0.0444(16) 0.0267(13) 0.0079(12) 0.0154(12)
C122 0.0154(11) 0.0227(12) 0.0215(12) 0.0111(10) 0.0044(9) 0.0025(9)
C123 0.0216(12) 0.0216(12) 0.0239(12) 0.0117(10) 0.0083(10) 0.0033(9)
C124 0.0365(15) 0.0263(13) 0.0263(13) 0.0145(11) 0.0108(11) 0.0058(11)
C125 0.0443(19) 0.128(3) 0.084(3) 0.088(3) 0.0453(19) 0.052(2)
C126 0.0194(11) 0.0139(10) 0.0254(12) 0.0087(9) 0.0020(9) 0.0021(8)
C127 0.0303(13) 0.0199(12) 0.0213(12) 0.0053(10) 0.0041(10) 0.0068(10)
C128 0.0236(13) 0.0198(12) 0.0464(16) 0.0131(12) -0.0077(12) -0.0032(10)
C129 0.0107(10) 0.0206(11) 0.0107(10) 0.0055(8) 0.0024(8) 0.0051(8)
C130 0.0156(11) 0.0181(11) 0.0164(11) 0.0049(9) 0.0010(9) 0.0013(8)
C131 0.0176(11) 0.0265(12) 0.0150(11) 0.0042(9) 0.0016(9) 0.0088(9)
C132 0.0312(15) 0.0360(15) 0.0279(14) -0.0014(12) 0.0087(12) 0.0128(12)
C133 0.0157(11) 0.0398(14) 0.0176(11) 0.0141(11) 0.0076(9) 0.0101(10)
C134 0.0137(11) 0.0264(12) 0.0251(12) 0.0147(10) 0.0039(9) 0.0034(9)
C135 0.0203(13) 0.0332(14) 0.0465(16) 0.0235(13) 0.0087(12) 0.0011(10)
C136 0.0168(11) 0.0181(11) 0.0182(11) 0.0066(9) 0.0032(9) 0.0058(9)
C137 0.0173(11) 0.0183(11) 0.0159(11) 0.0045(9) 0.0006(9) 0.0032(9)
C138 0.0230(13) 0.0321(14) 0.0184(12) 0.0010(10) 0.0021(10) 0.0038(10)
C139 0.0174(12) 0.0333(14) 0.0269(13) 0.0052(11) 0.0009(10) -0.0028(10)
C140 0.0198(11) 0.0206(11) 0.0154(11) 0.0071(9) 0.0015(9) 0.0024(9)
C141 0.0222(12) 0.0373(14) 0.0224(12) 0.0177(11) 0.0051(10) 0.0060(10)
C142 0.0295(14) 0.0405(15) 0.0305(14) 0.0228(12) 0.0106(11) 0.0180(11)
C143 0.0143(11) 0.0229(12) 0.0303(13) 0.0096(10) 0.0020(10) -0.0001(9)
C144 0.0159(11) 0.0308(13) 0.0289(13) 0.0166(11) 0.0054(10) 0.0039(10)
C145 0.0159(11) 0.0303(13) 0.0252(12) 0.0100(11) 0.0048(10) 0.0079(10)
C146 0.0201(12) 0.0196(11) 0.0264(12) 0.0107(10) 0.0063(10) 0.0067(9)

loop_
_atom_type_symbol
_atom_type_scat_dispersion_real
_atom_type_scat_dispersion_imag
_atom_type_scat_Cromer_Mann_a1
_atom_type_scat_Cromer_Mann_b1
_atom_type_scat_Cromer_Mann_a2
_atom_type_scat_Cromer_Mann_b2
_atom_type_scat_Cromer_Mann_a3
_atom_type_scat_Cromer_Mann_b3
_atom_type_scat_Cromer_Mann_a4
_atom_type_scat_Cromer_Mann_b4
_atom_type_scat_Cromer_Mann_c
_atom_type_scat_source
C 0.0033 0.0016 2.3100 20.8439 1.0200 10.2075 1.5886 0.5687 0.8650 51.6512 0.2156 'International Tables Vol C 4.2.6.8 and 6.1.1.4'
H 0.0000 0.0000 0.4930 10.5109 0.3229 26.1257 0.1402 3.1424 0.0408 57.7998 0.0030 'International Tables Vol C 4.2.6.8 and 6.1.1.4'
N 0.0061 0.0033 12.2126 0.0057 3.1322 9.8933 2.0125 28.9975 1.1663 0.5826 -11.5290 'International Tables Vol C 4.2.6.8 and 6.1.1.4'
O 0.0106 0.0060 3.0485 13.2771 2.2868 5.7011 1.5463 0.3239 0.8670 32.9089 0.2508 'International Tables Vol C 4.2.6.8 and 6.1.1.4'
P 0.1023 0.0942 6.4345 1.9067 4.1791 27.1570 1.7800 0.5260 1.4908 68.1645 1.1149 'International Tables Vol C 4.2.6.8 and 6.1.1.4'
Ti 0.2776 0.4457 9.7595 7.8508 7.3558 0.5000 1.6991 35.6338 1.9021 116.1050 1.2807 'International Tables Vol C 4.2.6.8 and 6.1.1.4'
Co 0.3494 0.9721 12.2841 4.2791 7.3409 0.2784 4.0034 13.5359 2.3488 71.1692 1.0118 'International Tables Vol C 4.2.6.8 and 6.1.1.4'

loop_
_geom_angle_atom_site_label_1
_geom_angle_atom_site_label_2
_geom_angle_atom_site_label_3
_geom_angle
_geom_angle_publ_flag
Ti1 Co1 P1 78.75(2) yes
Ti1 Co1 P2 80.36(2) yes
P1 Co1 P2 113.36(2) yes
Ti1 Co1 P3 79.83(2) yes
P1 Co1 P3 120.53(2) yes
P2 Co1 P3 116.60(2) yes
Ti101 Co101 P101 79.35(2) yes
Ti101 Co101 P102 79.37(2) yes
P101 Co101 P102 117.97(3) yes
Ti101 Co101 P103 80.13(2) yes
P101 Co101 P103 114.77(2) yes
P102 Co101 P103 117.72(2) yes
Co1 Ti1 P1 54.242(17) yes
Co1 Ti1 P2 53.180(16) yes
P1 Ti1 P2 86.45(2) yes
Co1 Ti1 P3 53.534(16) yes
P1 Ti1 P3 91.11(2) yes
P2 Ti1 P3 87.74(2) yes
Co1 Ti1 O1 170.47(4) yes
P1 Ti1 O1 135.22(4) yes
P2 Ti1 O1 121.27(4) yes
P3 Ti1 O1 121.62(4) yes
Co1 Ti1 N1 92.11(5) yes
P1 Ti1 N1 38.01(5) yes
P2 Ti1 N1 109.36(5) yes
P3 Ti1 N1 120.94(5) yes
O1 Ti1 N1 97.28(6) yes
Co1 Ti1 N2 89.79(5) yes
P1 Ti1 N2 116.20(5) yes
P2 Ti1 N2 37.15(5) yes
P3 Ti1 N2 107.94(5) yes
O1 Ti1 N2 84.14(6) yes
Co1 Ti1 N3 90.22(5) yes
P1 Ti1 N3 110.82(5) yes
P2 Ti1 N3 119.57(5) yes
P3 Ti1 N3 37.50(5) yes
O1 Ti1 N3 86.65(6) yes
N1 Ti1 N2 119.53(7) yes
N1 Ti1 N3 119.35(7) yes
N2 Ti1 N3 121.07(7) yes
Co101 Ti101 P101 53.785(17) yes
Co101 Ti101 P102 53.639(17) yes
P101 Ti101 P102 89.32(2) yes
Co101 Ti101 P103 53.219(16) yes
P101 Ti101 P103 86.96(2) yes
P102 Ti101 P103 88.62(2) yes
Co101 Ti101 O101 171.98(4) yes
P101 Ti101 O101 134.15(4) yes
P102 Ti101 O101 122.87(4) yes
P103 Ti101 O101 121.83(4) yes
Co101 Ti101 N101 91.24(5) yes
P101 Ti101 N101 37.74(5) yes
P102 Ti101 N101 119.36(6) yes
P103 Ti101 N101 108.83(6) yes
O101 Ti101 N101 96.58(6) yes
Co101 Ti101 N102 90.56(5) yes
P101 Ti101 N102 108.59(5) yes
P102 Ti101 N102 37.77(5) yes
P103 Ti101 N102 120.96(5) yes
O101 Ti101 N102 87.42(6) yes
Co101 Ti101 N103 90.00(5) yes
P101 Ti101 N103 116.82(5) yes
P102 Ti101 N103 109.58(5) yes
P103 Ti101 N103 37.24(5) yes
O101 Ti101 N103 84.63(6) yes
N101 Ti101 N102 117.78(8) yes
N101 Ti101 N103 119.03(8) yes
N102 Ti101 N103 123.16(7) yes
Ti1 P1 Co1 47.005(15) yes
Ti1 P1 N1 47.71(6) yes
Co1 P1 N1 94.56(6) yes
Ti1 P1 C9 122.48(7) yes
Co1 P1 C9 119.78(8) yes
N1 P1 C9 106.98(10) yes
Ti1 P1 C12 128.84(7) yes
Co1 P1 C12 117.71(7) yes
N1 P1 C12 109.02(9) yes
C9 P1 C12 107.16(10) yes
Ti1 P2 Co1 46.465(15) yes
Ti1 P2 N2 47.56(6) yes
Co1 P2 N2 93.43(6) yes
Ti1 P2 C23 118.04(7) yes
Co1 P2 C23 119.53(7) yes
N2 P2 C23 105.74(9) yes
Ti1 P2 C26 134.13(7) yes
Co1 P2 C26 118.73(7) yes
N2 P2 C26 111.41(9) yes
C23 P2 C26 106.46(10) yes
Ti1 P3 Co1 46.636(15) yes
Ti1 P3 N3 47.81(6) yes
Co1 P3 N3 93.54(6) yes
Ti1 P3 C37 118.80(7) yes
Co1 P3 C37 120.24(7) yes
N3 P3 C37 107.59(9) yes
Ti1 P3 C40 137.82(8) yes
Co1 P3 C40 127.53(8) yes
N3 P3 C40 106.36(10) yes
C37 P3 C40 99.46(10) yes
Ti101 P101 Co101 46.866(15) yes
Ti101 P101 N101 46.92(6) yes
Co101 P101 N101 93.48(6) yes
Ti101 P101 C109 127.09(10) yes
Co101 P101 C109 116.20(11) yes
N101 P101 C109 107.49(11) yes
Ti101 P101 Co101 46.866(15) yes
Ti101 P101 N101 46.92(6) yes
Co101 P101 N101 93.48(6) yes
Ti101 P101 C209 142.0(3) yes
Co101 P101 C209 138.5(3) yes
N101 P101 C209 105.9(3) yes
Ti101 P101 Co101 46.866(15) yes
Ti101 P101 N101 46.92(6) yes
Co101 P101 N101 93.48(6) yes
Ti101 P101 C112 129.80(14) yes
Co101 P101 C112 130.57(14) yes
N101 P101 C112 107.45(14) yes
Ti101 P101 Co101 46.866(15) yes
Ti101 P101 N101 46.92(6) yes
Co101 P101 N101 93.48(6) yes
Ti101 P101 C212 111.6(2) yes
Co101 P101 C212 113.9(2) yes
N101 P101 C212 101.1(2) yes
Ti101 P102 Co101 46.992(15) yes
Ti101 P102 N102 48.24(6) yes
Co101 P102 N102 94.29(6) yes
Ti101 P102 C123 133.26(8) yes
Co101 P102 C123 118.58(7) yes
N102 P102 C123 108.27(10) yes
Ti101 P102 C126 121.16(7) yes
Co101 P102 C126 123.06(8) yes
N102 P102 C126 107.56(9) yes
C123 P102 C126 103.55(10) yes
Ti101 P103 Co101 46.650(15) yes
Ti101 P103 N103 47.54(6) yes
Co101 P103 N103 93.69(6) yes
Ti101 P103 C137 132.78(7) yes
Co101 P103 C137 118.44(7) yes
N103 P103 C137 110.54(9) yes
Ti101 P103 C140 118.65(7) yes
Co101 P103 C140 119.18(7) yes
N103 P103 C140 106.18(10) yes
C137 P103 C140 107.17(10) yes
Ti1 O1 C43 138.13(13) yes
Ti1 O1 C46 116.03(12) yes
C43 O1 C46 105.70(16) yes
Ti101 O101 C143 139.07(13) yes
Ti101 O101 C146 115.64(12) yes
C143 O101 C146 105.05(16) yes
P1 N1 Ti1 94.27(8) yes
P1 N1 C1 134.18(14) yes
Ti1 N1 C1 131.55(14) yes
P2 N2 Ti1 95.29(8) yes
P2 N2 C15 127.97(14) yes
Ti1 N2 C15 131.18(14) yes
P3 N3 Ti1 94.69(8) yes
P3 N3 C29 130.62(14) yes
Ti1 N3 C29 134.58(14) yes
P101 N101 Ti101 95.34(8) yes
P101 N101 C101 133.33(15) yes
Ti101 N101 C101 131.33(14) yes
P102 N102 Ti101 93.99(8) yes
P102 N102 C115 131.80(15) yes
Ti101 N102 C115 134.15(14) yes
P103 N103 Ti101 95.22(8) yes
P103 N103 C129 128.96(14) yes
Ti101 N103 C129 132.70(13) yes
N1 C1 C2 121.00(19) yes
N1 C1 C8 120.3(2) yes
C2 C1 C8 118.4(2) yes
C1 C2 C3 121.3(2) yes
C1 C2 H21 119.1 no
C3 C2 H21 119.6 no
C2 C3 C4 120.5(2) yes
C2 C3 C5 118.6(2) yes
C4 C3 C5 120.9(2) yes
C3 C4 H41 112.2 no
C3 C4 H42 112.3 no
H41 C4 H42 107.5 no
C3 C4 H43 110.0 no
H41 C4 H43 108.2 no
H42 C4 H43 106.4 no
C3 C5 C6 121.5(2) yes
C3 C5 H51 119.2 no
C6 C5 H51 119.3 no
C5 C6 C7 121.2(2) yes
C5 C6 C8 118.8(2) yes
C7 C6 C8 120.1(2) yes
C6 C7 H71 112.7 no
C6 C7 H72 109.4 no
H71 C7 H72 107.2 no
C6 C7 H73 112.5 no
H71 C7 H73 107.1 no
H72 C7 H73 107.7 no
C6 C8 C1 121.4(2) yes
C6 C8 H81 120.0 no
C1 C8 H81 118.7 no
P1 C9 C10 118.86(17) yes
P1 C9 C11 111.36(16) yes
C10 C9 C11 110.58(19) yes
P1 C9 H91 102.2 no
C10 C9 H91 106.3 no
C11 C9 H91 106.4 no
C9 C10 H101 109.8 no
C9 C10 H102 110.3 no
H101 C10 H102 108.6 no
C9 C10 H103 111.6 no
H101 C10 H103 107.9 no
H102 C10 H103 108.5 no
C9 C11 H111 109.5 no
C9 C11 H112 109.9 no
H111 C11 H112 108.3 no
C9 C11 H113 110.1 no
H111 C11 H113 110.9 no
H112 C11 H113 108.2 no
P1 C12 C13 119.81(16) yes
P1 C12 C14 110.93(15) yes
C13 C12 C14 109.68(18) yes
P1 C12 H121 102.3 no
C13 C12 H121 106.2 no
C14 C12 H121 106.8 no
C12 C13 H131 111.5 no
C12 C13 H132 109.3 no
H131 C13 H132 108.3 no
C12 C13 H133 111.6 no
H131 C13 H133 107.7 no
H132 C13 H133 108.3 no
C12 C14 H141 108.4 no
C12 C14 H142 109.2 no
H141 C14 H142 111.4 no
C12 C14 H143 110.2 no
H141 C14 H143 108.5 no
H142 C14 H143 109.2 no
N2 C15 C16 120.12(19) yes
N2 C15 C22 121.4(2) yes
C16 C15 C22 118.4(2) yes
C15 C16 C17 121.2(2) yes
C15 C16 H161 118.7 no
C17 C16 H161 120.1 no
C16 C17 C18 119.5(2) yes
C16 C17 C19 118.8(2) yes
C18 C17 C19 121.7(2) yes
C17 C18 H181 111.4 no
C17 C18 H182 108.0 no
H181 C18 H182 110.4 no
C17 C18 H183 110.1 no
H181 C18 H183 109.6 no
H182 C18 H183 107.1 no
C17 C19 C20 121.4(2) yes
C17 C19 H191 118.7 no
C20 C19 H191 119.8 no
C19 C20 C21 120.4(2) yes
C19 C20 C22 119.1(2) yes
C21 C20 C22 120.4(2) yes
C20 C21 H211 110.7 no
C20 C21 H212 111.1 no
H211 C21 H212 108.8 no
C20 C21 H213 110.0 no
H211 C21 H213 108.8 no
H212 C21 H213 107.3 no
C15 C22 C20 121.0(2) yes
C15 C22 H221 118.2 no
C20 C22 H221 120.8 no
P2 C23 C24 118.38(15) yes
P2 C23 C25 112.43(15) yes
C24 C23 C25 109.85(18) yes
P2 C23 H231 101.8 no
C24 C23 H231 105.0 no
C25 C23 H231 108.3 no
C23 C24 H241 109.7 no
C23 C24 H242 108.9 no
H241 C24 H242 109.5 no
C23 C24 H243 111.4 no
H241 C24 H243 108.2 no
H242 C24 H243 109.1 no
C23 C25 H251 109.2 no
C23 C25 H252 110.1 no
H251 C25 H252 109.3 no
C23 C25 H253 111.0 no
H251 C25 H253 107.7 no
H252 C25 H253 109.5 no
P2 C26 C27 121.47(16) yes
P2 C26 C28 109.08(15) yes
C27 C26 C28 109.83(18) yes
P2 C26 H261 102.8 no
C27 C26 H261 105.9 no
C28 C26 H261 106.5 no
C26 C27 H271 110.1 no
C26 C27 H272 112.9 no
H271 C27 H272 108.8 no
C26 C27 H273 110.3 no
H271 C27 H273 107.5 no
H272 C27 H273 107.0 no
C26 C28 H281 111.5 no
C26 C28 H282 109.8 no
H281 C28 H282 108.1 no
C26 C28 H283 111.7 no
H281 C28 H283 107.8 no
H282 C28 H283 107.8 no
N3 C29 C30 124.21(19) yes
N3 C29 C36 118.19(19) yes
C30 C29 C36 117.54(19) yes
C29 C30 C31 121.5(2) yes
C29 C30 H301 118.7 no
C31 C30 H301 119.9 no
C30 C31 C32 120.8(2) yes
C30 C31 C33 119.1(2) yes
C32 C31 C33 120.1(2) yes
C31 C32 H321 112.3 no
C31 C32 H322 110.1 no
H321 C32 H322 109.2 no
C31 C32 H323 110.2 no
H321 C32 H323 106.8 no
H322 C32 H323 108.1 no
C31 C33 C34 121.0(2) yes
C31 C33 H331 120.1 no
C34 C33 H331 118.9 no
C33 C34 C35 120.9(2) yes
C33 C34 C36 118.9(2) yes
C35 C34 C36 120.3(2) yes
C34 C35 H351 112.2 no
C34 C35 H352 111.7 no
H351 C35 H352 107.9 no
C34 C35 H353 111.2 no
H351 C35 H353 107.4 no
H352 C35 H353 106.1 no
C29 C36 C34 122.0(2) yes
C29 C36 H361 118.8 no
C34 C36 H361 119.2 no
P3 C37 C38 110.64(14) yes
P3 C37 C39 111.09(15) yes
C38 C37 C39 111.00(19) yes
P3 C37 H371 106.1 no
C38 C37 H371 109.5 no
C39 C37 H371 108.3 no
C37 C38 H381 108.9 no
C37 C38 H382 110.4 no
H381 C38 H382 109.9 no
C37 C38 H383 109.9 no
H381 C38 H383 108.8 no
H382 C38 H383 109.0 no
C37 C39 H391 110.5 no
C37 C39 H392 110.3 no
H391 C39 H392 108.0 no
C37 C39 H393 111.1 no
H391 C39 H393 110.2 no
H392 C39 H393 106.7 no
P3 C40 C41 111.61(16) yes
P3 C40 C42 112.81(18) yes
C41 C40 C42 110.0(2) yes
P3 C40 H401 104.7 no
C41 C40 H401 108.0 no
C42 C40 H401 109.5 no
C40 C41 H411 109.6 no
C40 C41 H412 109.2 no
H411 C41 H412 107.9 no
C40 C41 H413 112.3 no
H411 C41 H413 107.8 no
H412 C41 H413 109.9 no
C40 C42 H421 108.5 no
C40 C42 H422 109.2 no
H421 C42 H422 108.5 no
C40 C42 H423 110.9 no
H421 C42 H423 110.4 no
H422 C42 H423 109.4 no
O1 C43 C44 105.75(18) yes
O1 C43 H431 109.2 no
C44 C43 H431 112.4 no
O1 C43 H432 109.7 no
C44 C43 H432 108.9 no
H431 C43 H432 110.8 no
C43 C44 C45 105.07(18) yes
C43 C44 H441 110.0 no
C45 C44 H441 108.3 no
C43 C44 H442 112.4 no
C45 C44 H442 112.2 no
H441 C44 H442 108.8 no
C44 C45 C46 104.89(18) yes
C44 C45 H451 111.3 no
C46 C45 H451 109.7 no
C44 C45 H452 110.0 no
C46 C45 H452 110.7 no
H451 C45 H452 110.2 no
C45 C46 O1 105.07(17) yes
C45 C46 H461 111.1 no
O1 C46 H461 109.4 no
C45 C46 H462 112.2 no
O1 C46 H462 110.0 no
H461 C46 H462 108.9 no
N101 C101 C102 120.2(2) yes
N101 C101 C108 121.2(2) yes
C102 C101 C108 118.2(2) yes
C101 C102 C103 121.7(2) yes
C101 C102 H1021 118.4 no
C103 C102 H1021 119.9 no
C102 C103 C104 120.4(2) yes
C102 C103 C105 118.4(2) yes
C104 C103 C105 121.1(2) yes
C103 C104 H1041 110.0 no
C103 C104 H1042 110.9 no
H1041 C104 H1042 107.5 no
C103 C104 H1043 111.2 no
H1041 C104 H1043 109.1 no
H1042 C104 H1043 108.0 no
C103 C105 C106 121.5(2) yes
C103 C105 H1051 118.7 no
C106 C105 H1051 119.8 no
C105 C106 C107 121.3(2) yes
C105 C106 C108 118.8(2) yes
C107 C106 C108 120.0(2) yes
C106 C107 H1071 111.2 no
C106 C107 H1072 112.5 no
H1071 C107 H1072 108.4 no
C106 C107 H1073 109.8 no
H1071 C107 H1073 107.3 no
H1072 C107 H1073 107.5 no
C106 C108 C101 121.4(2) yes
C106 C108 H1081 118.5 no
C101 C108 H1081 120.1 no
P101 C109 C110 115.1(2) yes
P101 C109 C111 113.9(2) yes
C110 C109 C111 110.2(3) yes
P101 C109 H1091 104.9 no
C110 C109 H1091 107.3 no
C111 C109 H1091 104.4 no
C109 C110 H1101 108.9 no
C109 C110 H1102 111.7 no
H1101 C110 H1102 108.9 no
C109 C110 H1103 110.4 no
H1101 C110 H1103 109.5 no
H1102 C110 H1103 107.4 no
C109 C111 H1111 110.0 no
C109 C111 H1112 109.5 no
H1111 C111 H1112 111.2 no
C109 C111 H1113 110.7 no
H1111 C111 H1113 108.4 no
H1112 C111 H1113 107.0 no
P101 C112 C113 109.7(3) yes
P101 C112 C114 116.8(3) yes
C113 C112 C114 110.7(3) yes
P101 C112 H1121 107.4 no
C113 C112 H1121 105.9 no
C114 C112 H1121 105.7 no
C112 C113 H1131 109.8 no
C112 C113 H1132 108.8 no
H1131 C113 H1132 109.4 no
C112 C113 H1133 109.8 no
H1131 C113 H1133 109.9 no
H1132 C113 H1133 109.1 no
C112 C114 H1141 111.0 no
C112 C114 H1142 106.0 no
H1141 C114 H1142 112.8 no
C112 C114 H1143 107.6 no
H1141 C114 H1143 111.1 no
H1142 C114 H1143 108.1 no
N102 C115 C116 117.98(19) yes
N102 C115 C122 124.4(2) yes
C116 C115 C122 117.6(2) yes
C115 C116 C117 122.1(2) yes
C115 C116 H1161 119.4 no
C117 C116 H1161 118.5 no
C116 C117 C118 119.8(2) yes
C116 C117 C119 118.8(2) yes
C118 C117 C119 121.3(2) yes
C117 C118 H1181 111.4 no
C117 C118 H1182 111.3 no
H1181 C118 H1182 108.8 no
C117 C118 H1183 110.8 no
H1181 C118 H1183 106.5 no
H1182 C118 H1183 107.9 no
C117 C119 C120 121.0(2) yes
C117 C119 H1191 120.5 no
C120 C119 H1191 118.6 no
C119 C120 C121 121.0(2) yes
C119 C120 C122 119.0(2) yes
C121 C120 C122 120.0(2) yes
C120 C121 H1211 111.5 no
C120 C121 H1212 110.3 no
H1211 C121 H1212 108.5 no
C120 C121 H1213 110.3 no
H1211 C121 H1213 106.9 no
H1212 C121 H1213 109.2 no
C115 C122 C120 121.5(2) yes
C115 C122 H1221 119.9 no
C120 C122 H1221 118.6 no
P102 C123 C124 118.18(16) yes
P102 C123 C125 111.26(17) yes
C124 C123 C125 109.8(2) yes
P102 C123 H1231 104.4 no
C124 C123 H1231 106.4 no
C125 C123 H1231 105.9 no
C123 C124 H1241 110.3 no
C123 C124 H1242 109.8 no
H1241 C124 H1242 107.7 no
C123 C124 H1243 111.4 no
H1241 C124 H1243 107.5 no
H1242 C124 H1243 110.1 no
C123 C125 H1251 109.1 no
C123 C125 H1252 107.8 no
H1251 C125 H1252 111.0 no
C123 C125 H1253 107.7 no
H1251 C125 H1253 111.1 no
H1252 C125 H1253 109.9 no
P102 C126 C127 110.56(15) yes
P102 C126 C128 109.88(16) yes
C127 C126 C128 111.5(2) yes
P102 C126 H1261 107.7 no
C127 C126 H1261 108.0 no
C128 C126 H1261 109.2 no
C126 C127 H1271 110.6 no
C126 C127 H1272 110.7 no
H1271 C127 H1272 107.9 no
C126 C127 H1273 110.3 no
H1271 C127 H1273 108.6 no
H1272 C127 H1273 108.7 no
C126 C128 H1281 109.7 no
C126 C128 H1282 110.6 no
H1281 C128 H1282 109.4 no
C126 C128 H1283 109.6 no
H1281 C128 H1283 108.1 no
H1282 C128 H1283 109.5 no
N103 C129 C130 121.42(19) yes
N103 C129 C136 120.14(18) yes
C130 C129 C136 118.40(19) yes
C129 C130 C131 121.5(2) yes
C129 C130 H1301 118.4 no
C131 C130 H1301 120.1 no
C130 C131 C132 120.6(2) yes
C130 C131 C133 118.8(2) yes
C132 C131 C133 120.7(2) yes
C131 C132 H1321 110.4 no
C131 C132 H1322 112.3 no
H1321 C132 H1322 105.6 no
C131 C132 H1323 109.6 no
H1321 C132 H1323 108.9 no
H1322 C132 H1323 110.0 no
C131 C133 C134 121.1(2) yes
C131 C133 H1331 120.5 no
C134 C133 H1331 118.4 no
C133 C134 C135 120.9(2) yes
C133 C134 C136 118.7(2) yes
C135 C134 C136 120.4(2) yes
C134 C135 H1351 110.9 no
C134 C135 H1352 111.9 no
H1351 C135 H1352 108.0 no
C134 C135 H1353 110.6 no
H1351 C135 H1353 107.6 no
H1352 C135 H1353 107.7 no
C129 C136 C134 121.5(2) yes
C129 C136 H1361 119.3 no
C134 C136 H1361 119.1 no
P103 C137 C138 120.28(16) yes
P103 C137 C139 110.47(15) yes
C138 C137 C139 109.62(19) yes
P103 C137 H1371 102.1 no
C138 C137 H1371 106.8 no
C139 C137 H1371 106.4 no
C137 C138 H1381 111.4 no
C137 C138 H1382 109.9 no
H1381 C138 H1382 108.4 no
C137 C138 H1383 110.4 no
H1381 C138 H1383 108.4 no
H1382 C138 H1383 108.3 no
C137 C139 H1391 112.0 no
C137 C139 H1392 110.5 no
H1391 C139 H1392 107.6 no
C137 C139 H1393 110.2 no
H1391 C139 H1393 108.6 no
H1392 C139 H1393 107.8 no
P103 C140 C141 119.37(16) yes
P103 C140 C142 111.50(16) yes
C141 C140 C142 109.97(19) yes
P103 C140 H1401 102.7 no
C141 C140 H1401 105.4 no
C142 C140 H1401 106.7 no
C140 C141 H1411 108.9 no
C140 C141 H1412 109.6 no
H1411 C141 H1412 109.9 no
C140 C141 H1413 111.9 no
H1411 C141 H1413 107.9 no
H1412 C141 H1413 108.5 no
C140 C142 H1421 110.5 no
C140 C142 H1422 110.0 no
H1421 C142 H1422 107.9 no
C140 C142 H1423 110.1 no
H1421 C142 H1423 108.5 no
H1422 C142 H1423 109.8 no
O101 C143 C144 105.02(18) yes
O101 C143 H1431 108.7 no
C144 C143 H1431 111.0 no
O101 C143 H1432 108.8 no
C144 C143 H1432 112.1 no
H1431 C143 H1432 111.0 no
C143 C144 C145 104.24(18) yes
C143 C144 H1441 111.2 no
C145 C144 H1441 109.8 no
C143 C144 H1442 109.3 no
C145 C144 H1442 112.4 no
H1441 C144 H1442 109.8 no
C144 C145 C146 104.75(18) yes
C144 C145 H1451 111.3 no
C146 C145 H1451 109.8 no
C144 C145 H1452 111.8 no
C146 C145 H1452 109.5 no
H1451 C145 H1452 109.6 no
C145 C146 O101 105.48(17) yes
C145 C146 H1461 112.0 no
O101 C146 H1461 109.0 no
C145 C146 H1462 110.4 no
O101 C146 H1462 110.2 no
H1461 C146 H1462 109.7 no
P101 C209 C210 111.2(6) yes
P101 C209 C211 110.2(6) yes
C210 C209 C211 108.5(8) yes
P101 C209 H2091 110.0 no
C210 C209 H2091 108.5 no
C211 C209 H2091 108.4 no
C209 C210 H2101 110.4 no
C209 C210 H2102 109.6 no
H2101 C210 H2102 108.8 no
C209 C210 H2103 109.2 no
H2101 C210 H2103 109.7 no
H2102 C210 H2103 109.1 no
C209 C211 H2111 110.2 no
C209 C211 H2112 109.8 no
H2111 C211 H2112 109.6 no
C209 C211 H2113 109.8 no
H2111 C211 H2113 109.0 no
H2112 C211 H2113 108.4 no
P101 C212 C213 116.3(5) yes
P101 C212 C214 109.6(5) yes
C213 C212 C214 112.7(6) yes
P101 C212 H2121 107.0 no
C213 C212 H2121 105.4 no
C214 C212 H2121 104.8 no
C212 C213 H2131 110.1 no
C212 C213 H2132 107.7 no
H2131 C213 H2132 110.7 no
C212 C213 H2133 108.7 no
H2131 C213 H2133 109.5 no
H2132 C213 H2133 110.1 no
C212 C214 H2141 111.3 no
C212 C214 H2142 109.8 no
H2141 C214 H2142 110.8 no
C212 C214 H2143 108.7 no
H2141 C214 H2143 107.3 no
H2142 C214 H2143 108.7 no

loop_
_geom_bond_atom_site_label_1
_geom_bond_atom_site_label_2
_geom_bond_distance
_geom_bond_publ_flag
Co1 Ti1 2.0252(5) yes
Co1 P1 2.2469(6) yes
Co1 P2 2.2363(6) yes
Co1 P3 2.2402(6) yes
Co101 Ti101 2.0271(5) yes
Co101 P101 2.2411(6) yes
Co101 P102 2.2324(6) yes
Co101 P103 2.2327(6) yes
Ti1 P1 2.7157(7) yes
Ti1 P2 2.7541(7) yes
Ti1 P3 2.7419(7) yes
Ti1 O1 2.3398(15) yes
Ti1 N1 2.0146(17) yes
Ti1 N2 2.0413(17) yes
Ti1 N3 2.0383(17) yes
Ti101 P101 2.7299(7) yes
Ti101 P102 2.7245(7) yes
Ti101 P103 2.7465(7) yes
Ti101 O101 2.3354(15) yes
Ti101 N101 2.0028(18) yes
Ti101 N102 2.0373(18) yes
Ti101 N103 2.0347(17) yes
P1 N1 1.6772(18) yes
P1 C9 1.864(2) yes
P1 C12 1.865(2) yes
P2 N2 1.6702(18) yes
P2 C23 1.865(2) yes
P2 C26 1.869(2) yes
P3 N3 1.6749(18) yes
P3 C37 1.883(2) yes
P3 C40 1.862(2) yes
P101 N101 1.6781(19) yes
P101 C109 1.920(3) yes
P101 N101 1.6781(19) yes
P101 C209 1.740(8) yes
P101 N101 1.6781(19) yes
P101 C112 1.818(4) yes
P101 N101 1.6781(19) yes
P101 C212 1.987(7) yes
P102 N102 1.6727(18) yes
P102 C123 1.862(2) yes
P102 C126 1.870(2) yes
P103 N103 1.6688(18) yes
P103 C137 1.868(2) yes
P103 C140 1.862(2) yes
O1 C43 1.440(3) yes
O1 C46 1.455(2) yes
O101 C143 1.444(2) yes
O101 C146 1.449(2) yes
N1 C1 1.415(3) yes
N2 C15 1.414(3) yes
N3 C29 1.400(3) yes
N101 C101 1.416(3) yes
N102 C115 1.400(3) yes
N103 C129 1.415(3) yes
C1 C2 1.394(3) yes
C1 C8 1.393(3) yes
C2 C3 1.392(3) yes
C2 H21 0.937 no
C3 C4 1.507(3) yes
C3 C5 1.392(3) yes
C4 H41 0.938 no
C4 H42 0.930 no
C4 H43 0.925 no
C5 C6 1.384(3) yes
C5 H51 0.953 no
C6 C7 1.511(3) yes
C6 C8 1.393(3) yes
C7 H71 0.960 no
C7 H72 0.950 no
C7 H73 0.968 no
C8 H81 0.953 no
C9 C10 1.525(3) yes
C9 C11 1.534(3) yes
C9 H91 0.972 no
C10 H101 0.958 no
C10 H102 0.965 no
C10 H103 0.965 no
C11 H111 0.956 no
C11 H112 0.977 no
C11 H113 0.973 no
C12 C13 1.528(3) yes
C12 C14 1.533(3) yes
C12 H121 0.976 no
C13 H131 0.956 no
C13 H132 0.961 no
C13 H133 0.958 no
C14 H141 0.957 no
C14 H142 0.979 no
C14 H143 0.952 no
C15 C16 1.392(3) yes
C15 C22 1.398(3) yes
C16 C17 1.395(3) yes
C16 H161 0.929 no
C17 C18 1.507(3) yes
C17 C19 1.382(3) yes
C18 H181 0.962 no
C18 H182 0.956 no
C18 H183 0.968 no
C19 C20 1.386(4) yes
C19 H191 0.930 no
C20 C21 1.509(3) yes
C20 C22 1.386(3) yes
C21 H211 0.949 no
C21 H212 0.955 no
C21 H213 0.943 no
C22 H221 0.950 no
C23 C24 1.534(3) yes
C23 C25 1.531(3) yes
C23 H231 0.982 no
C24 H241 0.953 no
C24 H242 0.950 no
C24 H243 0.953 no
C25 H251 0.966 no
C25 H252 0.947 no
C25 H253 0.974 no
C26 C27 1.529(3) yes
C26 C28 1.526(3) yes
C26 H261 0.958 no
C27 H271 0.971 no
C27 H272 0.961 no
C27 H273 0.966 no
C28 H281 0.954 no
C28 H282 0.958 no
C28 H283 0.967 no
C29 C30 1.403(3) yes
C29 C36 1.400(3) yes
C30 C31 1.389(3) yes
C30 H301 0.935 no
C31 C32 1.505(3) yes
C31 C33 1.392(3) yes
C32 H321 0.961 no
C32 H322 0.951 no
C32 H323 0.953 no
C33 C34 1.391(3) yes
C33 H331 0.928 no
C34 C35 1.509(3) yes
C34 C36 1.385(3) yes
C35 H351 0.948 no
C35 H352 0.926 no
C35 H353 0.946 no
C36 H361 0.925 no
C37 C38 1.526(3) yes
C37 C39 1.529(3) yes
C37 H371 0.975 no
C38 H381 0.963 no
C38 H382 0.958 no
C38 H383 0.961 no
C39 H391 0.962 no
C39 H392 0.964 no
C39 H393 0.968 no
C40 C41 1.514(3) yes
C40 C42 1.521(3) yes
C40 H401 0.980 no
C41 H411 0.971 no
C41 H412 0.975 no
C41 H413 0.952 no
C42 H421 0.963 no
C42 H422 0.958 no
C42 H423 0.962 no
C43 C44 1.521(3) yes
C43 H431 0.963 no
C43 H432 0.992 no
C44 C45 1.521(3) yes
C44 H441 0.984 no
C44 H442 0.968 no
C45 C46 1.519(3) yes
C45 H451 0.966 no
C45 H452 0.967 no
C46 H461 0.958 no
C46 H462 0.965 no
C101 C102 1.396(3) yes
C101 C108 1.389(3) yes
C102 C103 1.391(3) yes
C102 H1021 0.942 no
C103 C104 1.505(3) yes
C103 C105 1.385(4) yes
C104 H1041 0.950 no
C104 H1042 0.949 no
C104 H1043 0.946 no
C105 C106 1.389(3) yes
C105 H1051 0.938 no
C106 C107 1.506(4) yes
C106 C108 1.393(3) yes
C107 H1071 0.956 no
C107 H1072 0.953 no
C107 H1073 0.962 no
C108 H1081 0.938 no
C109 C110 1.527(4) yes
C109 C111 1.528(4) yes
C109 H1091 0.984 no
C110 H1101 0.958 no
C110 H1102 0.956 no
C110 H1103 0.957 no
C111 H1111 0.973 no
C111 H1112 0.942 no
C111 H1113 0.965 no
C112 C113 1.517(6) yes
C112 C114 1.499(6) yes
C112 H1121 0.997 no
C113 H1131 0.952 no
C113 H1132 0.953 no
C113 H1133 0.954 no
C114 H1141 0.972 no
C114 H1142 0.976 no
C114 H1143 0.980 no
C115 C116 1.403(3) yes
C115 C122 1.400(3) yes
C116 C117 1.382(3) yes
C116 H1161 0.928 no
C117 C118 1.509(3) yes
C117 C119 1.394(3) yes
C118 H1181 0.959 no
C118 H1182 0.960 no
C118 H1183 0.965 no
C119 C120 1.392(3) yes
C119 H1191 0.961 no
C120 C121 1.510(3) yes
C120 C122 1.392(3) yes
C121 H1211 0.943 no
C121 H1212 0.952 no
C121 H1213 0.957 no
C122 H1221 0.926 no
C123 C124 1.512(3) yes
C123 C125 1.532(4) yes
C123 H1231 0.969 no
C124 H1241 0.959 no
C124 H1242 0.990 no
C124 H1243 0.967 no
C125 H1251 0.956 no
C125 H1252 0.952 no
C125 H1253 0.975 no
C126 C127 1.530(3) yes
C126 C128 1.529(3) yes
C126 H1261 0.979 no
C127 H1271 0.962 no
C127 H1272 0.969 no
C127 H1273 0.955 no
C128 H1281 0.957 no
C128 H1282 0.960 no
C128 H1283 0.973 no
C129 C130 1.390(3) yes
C129 C136 1.395(3) yes
C130 C131 1.387(3) yes
C130 H1301 0.940 no
C131 C132 1.504(3) yes
C131 C133 1.393(3) yes
C132 H1321 0.951 no
C132 H1322 0.954 no
C132 H1323 0.950 no
C133 C134 1.395(3) yes
C133 H1331 0.934 no
C134 C135 1.508(3) yes
C134 C136 1.384(3) yes
C135 H1351 0.952 no
C135 H1352 0.955 no
C135 H1353 0.970 no
C136 H1361 0.940 no
C137 C138 1.531(3) yes
C137 C139 1.526(3) yes
C137 H1371 0.969 no
C138 H1381 0.965 no
C138 H1382 0.985 no
C138 H1383 0.982 no
C139 H1391 0.975 no
C139 H1392 0.956 no
C139 H1393 0.974 no
C140 C141 1.527(3) yes
C140 C142 1.524(3) yes
C140 H1401 0.959 no
C141 H1411 0.964 no
C141 H1412 0.967 no
C141 H1413 0.967 no
C142 H1421 0.971 no
C142 H1422 0.967 no
C142 H1423 0.984 no
C143 C144 1.523(3) yes
C143 H1431 0.988 no
C143 H1432 0.977 no
C144 C145 1.533(3) yes
C144 H1441 0.969 no
C144 H1442 0.974 no
C145 C146 1.519(3) yes
C145 H1451 0.960 no
C145 H1452 0.968 no
C146 H1461 0.963 no
C146 H1462 0.982 no
C209 C210 1.495(13) yes
C209 C211 1.549(13) yes
C209 H2091 0.991 no
C210 H2101 0.965 no
C210 H2102 0.959 no
C210 H2103 0.966 no
C211 H2111 0.961 no
C211 H2112 0.955 no
C211 H2113 0.963 no
C212 C213 1.529(10) yes
C212 C214 1.526(10) yes
C212 H2121 0.983 no
C213 H2131 0.961 no
C213 H2132 0.955 no
C213 H2133 0.953 no
C214 H2141 0.946 no
C214 H2142 0.958 no
C214 H2143 0.952 no
